data_7022761
loop_
_publ_author_name
'Rajarajeswari, Chandrasekaran'
'Loganathan, Rangasamy'
'Palaniandavar, Mallayan'
'Suresh, Eringathodi'
'Riyasdeen, Anvarbatcha'
'Akbarsha, Mohamad Abdulkadhar'

_publ_section_title
;
 Copper(II) complexes with 2NO and 3N donor ligands: synthesis, structures
 and chemical nuclease and anticancer activities.
;
_journal_issue 23
_journal_name_full 'Dalton transactions (Cambridge, England : 2003)'
_journal_page_first 8347
_journal_page_last 8363
_journal_paper_doi 10.1039/c3dt32992e
_journal_volume 42
_journal_year 2013
_chemical_formula_sum 'C18 H17 Cl Cu N4 O'
_chemical_formula_weight 404.35
_chemical_name_systematic
;
?
;
_space_group_IT_number 2
_symmetry_cell_setting triclinic
_symmetry_space_group_name_Hall '-P 1'
_symmetry_space_group_name_H-M 'P -1'
_atom_sites_solution_hydrogens geom
_atom_sites_solution_primary direct
_atom_sites_solution_secondary difmap
_audit_creation_method SHELXL-97
_cell_angle_alpha 108.091(2)
_cell_angle_beta 108.147(2)
_cell_angle_gamma 92.647(2)
_cell_formula_units_Z 2
_cell_length_a 8.1634(10)
_cell_length_b 10.2365(13)
_cell_length_c 11.6844(15)
_cell_measurement_reflns_used 2456
_cell_measurement_temperature 100(2)
_cell_measurement_theta_max 24.89
_cell_measurement_theta_min 2.54
_cell_volume 870.86(19)
_computing_cell_refinement 'BRUKER SMART'
_computing_data_collection 'BRUKER SMART'
_computing_data_reduction 'BRUKER SAINT'
_computing_molecular_graphics ORTEP
_computing_publication_material 'SHELXL-97 (Sheldrick, 1997)'
_computing_structure_refinement 'SHELXL-97 (Sheldrick, 1997)'
_computing_structure_solution 'SHELXS-97 (Sheldrick, 1990)'
_diffrn_ambient_temperature 100(2)
_diffrn_measured_fraction_theta_full 0.984
_diffrn_measured_fraction_theta_max 0.984
_diffrn_measurement_device_type 'BRUKER SMART APEX CCD DIFFRACTOMETER'
_diffrn_measurement_method 'OMEGA-PHI SCAN'
_diffrn_radiation_monochromator graphite
_diffrn_radiation_source 'fine-focus sealed tube'
_diffrn_radiation_type MoK\a
_diffrn_radiation_wavelength 0.71073
_diffrn_reflns_av_R_equivalents 0.0408
_diffrn_reflns_av_sigmaI/netI 0.0695
_diffrn_reflns_limit_h_max 10
_diffrn_reflns_limit_h_min -10
_diffrn_reflns_limit_k_max 12
_diffrn_reflns_limit_k_min -12
_diffrn_reflns_limit_l_max 14
_diffrn_reflns_limit_l_min -14
_diffrn_reflns_number 6756
_diffrn_reflns_theta_full 26.00
_diffrn_reflns_theta_max 26.00
_diffrn_reflns_theta_min 1.95
_exptl_absorpt_coefficient_mu 1.421
_exptl_absorpt_correction_T_max 0.9071
_exptl_absorpt_correction_T_min 0.6437
_exptl_absorpt_correction_type multi-scan
_exptl_absorpt_process_details 'BRUKER SADABS'
_exptl_crystal_colour green
_exptl_crystal_density_diffrn 1.542
_exptl_crystal_density_method 'not measured'
_exptl_crystal_description plate
_exptl_crystal_F_000 414
_exptl_crystal_size_max 0.34
_exptl_crystal_size_mid 0.24
_exptl_crystal_size_min 0.07
_refine_diff_density_max 0.645
_refine_diff_density_min -0.821
_refine_diff_density_rms 0.107
_refine_ls_extinction_method none
_refine_ls_goodness_of_fit_ref 1.111
_refine_ls_hydrogen_treatment constr
_refine_ls_matrix_type full
_refine_ls_number_parameters 227
_refine_ls_number_reflns 3369
_refine_ls_number_restraints 0
_refine_ls_restrained_S_all 1.111
_refine_ls_R_factor_all 0.0686
_refine_ls_R_factor_gt 0.0560
_refine_ls_shift/su_max 0.000
_refine_ls_shift/su_mean 0.000
_refine_ls_structure_factor_coef Fsqd
_refine_ls_weighting_details 'calc w=1/[\s^2^(Fo^2^)+(0.0408P)^2^+1.3693P] where P=(Fo^2^+2Fc^2^)/3'
_refine_ls_weighting_scheme calc
_refine_ls_wR_factor_gt 0.1120
_refine_ls_wR_factor_ref 0.1169
_reflns_number_gt 2905
_reflns_number_total 3369
_reflns_threshold_expression >2sigma(I)
_cod_data_source_file c3dt32992e.txt
_cod_data_source_block 1
_cod_depositor_comments
;
The following automatic conversions were performed:

'_symmetry_cell_setting' value 'Triclinic' changed to 'triclinic'
according to /home/saulius/struct/CIF-dictionaries/cif_core.dic
dictionary named 'cif_core.dic' version 2.4.2 from
2011-04-26.

'_exptl_absorpt_correction_type' value 'MULTI-SCAN'
changed to 'multi-scan' according to
/home/saulius/struct/CIF-dictionaries/cif_core.dic dictionary named
'cif_core.dic' version 2.4.2 from
2011-04-26.

'_refine_ls_hydrogen_treatment' value 'CONSTR' changed
to 'constr' according to
/home/saulius/struct/CIF-dictionaries/cif_core.dic dictionary named
'cif_core.dic' version 2.4.2 from 2011-04-26.

Automatic conversion script
Id: cif_fix_values 1891 2012-01-12 08:04:46Z andrius 
;
_cod_original_sg_symbol_H-M P-1
_cod_database_code 7022761

loop_
_symmetry_equiv_pos_as_xyz
'x, y, z'
'-x, -y, -z'

loop_
_atom_site_label
_atom_site_type_symbol
_atom_site_fract_x
_atom_site_fract_y
_atom_site_fract_z
_atom_site_U_iso_or_equiv
_atom_site_adp_type
_atom_site_occupancy
_atom_site_symmetry_multiplicity
_atom_site_calc_flag
_atom_site_refinement_flags
Cu1 Cu 0.88223(6) 0.51880(5) 0.27437(5) 0.00914(16) Uani 1 1 d .
Cl1 Cl 1.03260(13) 0.72555(11) 0.31019(10) 0.0157(2) Uani 1 1 d .
O1 O 1.0560(3) 0.4183(3) 0.2275(3) 0.0125(6) Uani 1 1 d .
N1 N 0.8356(4) 0.3995(4) 0.3661(3) 0.0104(7) Uani 1 1 d .
N2 N 0.6419(4) 0.5627(3) 0.2320(3) 0.0108(7) Uani 1 1 d .
N3 N 0.3588(4) 0.5402(3) 0.2035(3) 0.0115(7) Uani 1 1 d .
H3C H 0.2610 0.5143 0.2094 0.014 Uiso 1 1 calc R
N4 N 0.4619(5) 0.2247(4) 0.4989(4) 0.0321(10) Uani 1 1 d .
C1 C 1.0680(5) 0.2876(4) 0.2203(4) 0.0107(8) Uani 1 1 d .
C2 C 1.1536(5) 0.2096(4) 0.1424(4) 0.0149(9) Uani 1 1 d .
H2 H 1.1961 0.2496 0.0937 0.018 Uiso 1 1 calc R
C3 C 1.1769(6) 0.0759(5) 0.1354(4) 0.0194(10) Uani 1 1 d .
H3 H 1.2379 0.0285 0.0844 0.023 Uiso 1 1 calc R
C4 C 1.1111(6) 0.0102(5) 0.2029(4) 0.0206(10) Uani 1 1 d .
H4 H 1.1278 -0.0804 0.1981 0.025 Uiso 1 1 calc R
C5 C 1.0204(5) 0.0821(4) 0.2771(4) 0.0163(9) Uani 1 1 d .
H5 H 0.9740 0.0386 0.3217 0.020 Uiso 1 1 calc R
C6 C 0.9963(5) 0.2197(4) 0.2871(4) 0.0129(9) Uani 1 1 d .
C7 C 0.8909(5) 0.2838(4) 0.3612(4) 0.0121(9) Uani 1 1 d .
H7 H 0.8604 0.2366 0.4098 0.015 Uiso 1 1 calc R
C8 C 0.7173(5) 0.4432(4) 0.4381(4) 0.0114(9) Uani 1 1 d .
H8A H 0.7533 0.5405 0.4913 0.014 Uiso 1 1 calc R
H8B H 0.7205 0.3887 0.4933 0.014 Uiso 1 1 calc R
C9 C 0.5342(5) 0.4213(4) 0.3436(4) 0.0140(9) Uani 1 1 d .
H9A H 0.5018 0.3241 0.2895 0.017 Uiso 1 1 calc R
H9B H 0.4540 0.4422 0.3906 0.017 Uiso 1 1 calc R
C10 C 0.5145(5) 0.5086(4) 0.2606(4) 0.0104(9) Uani 1 1 d .
C11 C 0.3834(5) 0.6218(4) 0.1334(4) 0.0109(8) Uani 1 1 d .
C12 C 0.2681(5) 0.6806(4) 0.0569(4) 0.0151(9) Uani 1 1 d .
H12 H 0.1496 0.6698 0.0450 0.018 Uiso 1 1 calc R
C13 C 0.3380(6) 0.7562(4) -0.0012(4) 0.0156(9) Uani 1 1 d .
H13 H 0.2647 0.7973 -0.0536 0.019 Uiso 1 1 calc R
C14 C 0.5171(6) 0.7725(4) 0.0174(4) 0.0160(9) Uani 1 1 d .
H14 H 0.5599 0.8251 -0.0223 0.019 Uiso 1 1 calc R
C15 C 0.6318(5) 0.7122(4) 0.0933(4) 0.0126(9) Uani 1 1 d .
H15 H 0.7504 0.7228 0.1052 0.015 Uiso 1 1 calc R
C16 C 0.5614(5) 0.6352(4) 0.1508(4) 0.0118(9) Uani 1 1 d .
C17 C 0.3066(6) 0.0623(5) 0.5780(5) 0.0262(11) Uani 1 1 d .
H17A H 0.2156 0.1052 0.6036 0.039 Uiso 1 1 calc R
H17B H 0.3890 0.0466 0.6496 0.039 Uiso 1 1 calc R
H17C H 0.2569 -0.0250 0.5097 0.039 Uiso 1 1 calc R
C18 C 0.3955(6) 0.1537(5) 0.5339(4) 0.0213(10) Uani 1 1 d .

loop_
_atom_site_aniso_label
_atom_site_aniso_U_11
_atom_site_aniso_U_22
_atom_site_aniso_U_33
_atom_site_aniso_U_23
_atom_site_aniso_U_13
_atom_site_aniso_U_12
Cu1 0.0050(3) 0.0123(3) 0.0134(3) 0.0057(2) 0.0061(2) 0.00218(19)
Cl1 0.0106(5) 0.0152(5) 0.0228(6) 0.0084(5) 0.0061(4) -0.0004(4)
O1 0.0084(15) 0.0149(16) 0.0171(16) 0.0058(13) 0.0081(12) 0.0021(12)
N1 0.0075(17) 0.0152(19) 0.0108(18) 0.0071(15) 0.0036(14) 0.0031(14)
N2 0.0084(17) 0.0150(19) 0.0093(18) 0.0040(15) 0.0039(14) 0.0003(14)
N3 0.0042(17) 0.0146(19) 0.0153(19) 0.0023(15) 0.0061(14) -0.0014(14)
N4 0.029(2) 0.031(3) 0.035(3) 0.012(2) 0.010(2) -0.006(2)
C1 0.0045(19) 0.012(2) 0.012(2) 0.0044(17) -0.0020(16) 0.0007(16)
C2 0.012(2) 0.016(2) 0.021(2) 0.0066(19) 0.0103(18) -0.0013(17)
C3 0.019(2) 0.016(2) 0.023(2) 0.002(2) 0.012(2) 0.0021(19)
C4 0.021(3) 0.014(2) 0.027(3) 0.007(2) 0.008(2) 0.0023(19)
C5 0.016(2) 0.018(2) 0.020(2) 0.012(2) 0.0082(19) 0.0026(18)
C6 0.008(2) 0.018(2) 0.011(2) 0.0030(18) 0.0028(17) -0.0020(17)
C7 0.005(2) 0.017(2) 0.012(2) 0.0060(18) 0.0009(16) -0.0025(17)
C8 0.007(2) 0.017(2) 0.011(2) 0.0043(18) 0.0046(16) 0.0018(17)
C9 0.012(2) 0.015(2) 0.019(2) 0.0060(19) 0.0116(18) 0.0011(17)
C10 0.008(2) 0.008(2) 0.012(2) -0.0025(17) 0.0049(16) -0.0011(16)
C11 0.011(2) 0.011(2) 0.012(2) 0.0021(17) 0.0068(17) 0.0018(16)
C12 0.006(2) 0.020(2) 0.017(2) 0.0048(19) 0.0025(17) 0.0030(17)
C13 0.015(2) 0.017(2) 0.014(2) 0.0042(19) 0.0045(18) 0.0075(18)
C14 0.020(2) 0.017(2) 0.013(2) 0.0041(19) 0.0101(19) 0.0011(19)
C15 0.010(2) 0.015(2) 0.011(2) 0.0018(18) 0.0045(17) -0.0001(17)
C16 0.008(2) 0.014(2) 0.010(2) -0.0009(17) 0.0023(16) 0.0026(17)
C17 0.029(3) 0.020(3) 0.030(3) 0.005(2) 0.015(2) -0.002(2)
C18 0.017(2) 0.020(3) 0.025(3) 0.006(2) 0.006(2) 0.004(2)

loop_
_atom_type_symbol
_atom_type_description
_atom_type_scat_dispersion_real
_atom_type_scat_dispersion_imag
_atom_type_scat_source
Cu Cu 0.3201 1.2651 'International Tables Vol C Tables 4.2.6.8 and 6.1.1.4'
Cl Cl 0.1484 0.1585 'International Tables Vol C Tables 4.2.6.8 and 6.1.1.4'
C C 0.0033 0.0016 'International Tables Vol C Tables 4.2.6.8 and 6.1.1.4'
N N 0.0061 0.0033 'International Tables Vol C Tables 4.2.6.8 and 6.1.1.4'
O O 0.0106 0.0060 'International Tables Vol C Tables 4.2.6.8 and 6.1.1.4'
H H 0.0000 0.0000 'International Tables Vol C Tables 4.2.6.8 and 6.1.1.4'

loop_
_geom_angle_atom_site_label_1
_geom_angle_atom_site_label_2
_geom_angle_atom_site_label_3
_geom_angle
O1 Cu1 N1 93.28(13)
O1 Cu1 N2 150.84(13)
N1 Cu1 N2 92.60(13)
O1 Cu1 Cl1 93.04(9)
N1 Cu1 Cl1 140.88(11)
N2 Cu1 Cl1 100.19(10)
C1 O1 Cu1 125.1(2)
C7 N1 C8 118.4(3)
C7 N1 Cu1 125.1(3)
C8 N1 Cu1 116.3(3)
C10 N2 C16 105.6(3)
C10 N2 Cu1 124.9(3)
C16 N2 Cu1 128.7(3)
C10 N3 C11 108.2(3)
C10 N3 H3C 125.9
C11 N3 H3C 125.9
O1 C1 C2 119.3(4)
O1 C1 C6 123.6(4)
C2 C1 C6 117.1(4)
C3 C2 C1 122.0(4)
C3 C2 H2 119.0
C1 C2 H2 119.0
C2 C3 C4 121.2(4)
C2 C3 H3 119.4
C4 C3 H3 119.4
C5 C4 C3 118.4(4)
C5 C4 H4 120.8
C3 C4 H4 120.8
C4 C5 C6 121.6(4)
C4 C5 H5 119.2
C6 C5 H5 119.2
C5 C6 C1 119.6(4)
C5 C6 C7 117.6(4)
C1 C6 C7 122.7(4)
N1 C7 C6 125.9(4)
N1 C7 H7 117.1
C6 C7 H7 117.1
N1 C8 C9 108.5(3)
N1 C8 H8A 110.0
C9 C8 H8A 110.0
N1 C8 H8B 110.0
C9 C8 H8B 110.0
H8A C8 H8B 108.4
C10 C9 C8 113.6(3)
C10 C9 H9A 108.8
C8 C9 H9A 108.8
C10 C9 H9B 108.8
C8 C9 H9B 108.8
H9A C9 H9B 107.7
N2 C10 N3 112.0(4)
N2 C10 C9 126.1(4)
N3 C10 C9 122.0(3)
C12 C11 N3 131.9(4)
C12 C11 C16 122.5(4)
N3 C11 C16 105.6(3)
C11 C12 C13 116.6(4)
C11 C12 H12 121.7
C13 C12 H12 121.7
C12 C13 C14 121.4(4)
C12 C13 H13 119.3
C14 C13 H13 119.3
C15 C14 C13 121.7(4)
C15 C14 H14 119.2
C13 C14 H14 119.2
C14 C15 C16 116.9(4)
C14 C15 H15 121.6
C16 C15 H15 121.6
C15 C16 C11 120.8(4)
C15 C16 N2 130.5(4)
C11 C16 N2 108.7(3)
C18 C17 H17A 109.5
C18 C17 H17B 109.5
H17A C17 H17B 109.5
C18 C17 H17C 109.5
H17A C17 H17C 109.5
H17B C17 H17C 109.5
N4 C18 C17 179.0(5)

loop_
_geom_bond_atom_site_label_1
_geom_bond_atom_site_label_2
_geom_bond_distance
Cu1 O1 1.908(3)
Cu1 N1 1.951(3)
Cu1 N2 1.977(3)
Cu1 Cl1 2.2474(11)
O1 C1 1.325(5)
N1 C7 1.279(5)
N1 C8 1.467(5)
N2 C10 1.333(5)
N2 C16 1.406(5)
N3 C10 1.345(5)
N3 C11 1.386(5)
N3 H3C 0.8600
N4 C18 1.129(6)
C1 C2 1.397(6)
C1 C6 1.420(5)
C2 C3 1.371(6)
C2 H2 0.9300
C3 C4 1.387(6)
C3 H3 0.9300
C4 C5 1.377(6)
C4 H4 0.9300
C5 C6 1.405(6)
C5 H5 0.9300
C6 C7 1.443(6)
C7 H7 0.9300
C8 C9 1.514(5)
C8 H8A 0.9700
C8 H8B 0.9700
C9 C10 1.489(5)
C9 H9A 0.9700
C9 H9B 0.9700
C11 C12 1.382(6)
C11 C16 1.397(5)
C12 C13 1.382(6)
C12 H12 0.9300
C13 C14 1.404(6)
C13 H13 0.9300
C14 C15 1.386(6)
C14 H14 0.9300
C15 C16 1.390(5)
C15 H15 0.9300
C17 C18 1.462(6)
C17 H17A 0.9600
C17 H17B 0.9600
C17 H17C 0.9600
